data_7161013
loop_
_publ_author_name
'Silver, Raju'
'Kelley, Steven P.'
'Sathyamoorthi, Shyam'

_publ_section_title
;
 Adapting Bower's intramolecular aziridination reaction allows for a
 metal-free synthesis of N-H aziridines.
;
_journal_issue 12
_journal_name_full 'Organic &amp; biomolecular chemistry'
_journal_page_first 2504
_journal_page_last 2509
_journal_paper_doi 10.1039/d6ob00025h
_journal_volume 24
_journal_year 2026
_chemical_formula_moiety 'C15 H19 N O2'
_chemical_formula_sum 'C15 H19 N O2'
_chemical_formula_weight 245.31
_space_group_crystal_system monoclinic
_space_group_IT_number 14
_space_group_name_Hall '-P 2ybc'
_space_group_name_H-M_alt 'P 1 21/c 1'
_atom_sites_solution_hydrogens mixed
_atom_sites_solution_primary direct
_atom_sites_solution_secondary difmap
_audit_block_doi 10.5517/ccdc.csd.cc2qhdwj
_audit_creation_method SHELXL-2019/3
_audit_update_record
;
2026-01-06 deposited with the CCDC.	2026-02-26 downloaded from the CCDC.
;
_cell_angle_alpha 90
_cell_angle_beta 103.0712(12)
_cell_angle_gamma 90
_cell_formula_units_Z 4
_cell_length_a 21.1835(3)
_cell_length_b 4.85638(4)
_cell_length_c 13.24574(16)
_cell_measurement_reflns_used 27486
_cell_measurement_temperature 100(2)
_cell_measurement_theta_max 79.8060
_cell_measurement_theta_min 4.2430
_cell_volume 1327.35(3)
_computing_cell_refinement 'CrysAlisPro 1.171.44.128a (Rigaku OD, 2025)'
_computing_data_collection 'CrysAlisPro 1.171.44.128a (Rigaku OD, 2025)'
_computing_data_reduction 'CrysAlisPro 1.171.44.128a (Rigaku OD, 2025)'
_computing_molecular_graphics 'Olex2 (Dolomanov et al., 2009)'
_computing_publication_material 'Olex2 (Dolomanov et al., 2009)'
_computing_structure_refinement 'SHELXL-2019/2 (Sheldrick, 2019)'
_computing_structure_solution 'ShelXS (Sheldrick, 2008)'
_diffrn_ambient_temperature 100(2)
_diffrn_detector_area_resol_mean 10.0000
_diffrn_measured_fraction_theta_full 1.000
_diffrn_measured_fraction_theta_max 0.998
_diffrn_measurement_device_type 'XtaLAB Synergy, Single source at home/near, HyPix'
_diffrn_measurement_method '\f and \w scans'
_diffrn_radiation_type CuK\a
_diffrn_radiation_wavelength 1.54178
_diffrn_reflns_av_R_equivalents 0.0389
_diffrn_reflns_av_unetI/netI 0.0243
_diffrn_reflns_Laue_measured_fraction_full 1.000
_diffrn_reflns_Laue_measured_fraction_max 0.998
_diffrn_reflns_limit_h_max 26
_diffrn_reflns_limit_h_min -27
_diffrn_reflns_limit_k_max 6
_diffrn_reflns_limit_k_min -4
_diffrn_reflns_limit_l_max 16
_diffrn_reflns_limit_l_min -16
_diffrn_reflns_number 39326
_diffrn_reflns_point_group_measured_fraction_full 1.000
_diffrn_reflns_point_group_measured_fraction_max 0.998
_diffrn_reflns_theta_full 67.679
_diffrn_reflns_theta_max 80.371
_diffrn_reflns_theta_min 4.285
_diffrn_source 'micro-focus sealed X-ray tube'
_exptl_absorpt_coefficient_mu 0.645
_exptl_absorpt_correction_T_max 1.00000
_exptl_absorpt_correction_T_min 0.83673
_exptl_absorpt_correction_type multi-scan
_exptl_absorpt_process_details
; 
PROBLEM: NonSolvent   Resd 1  C   Ueq(max)/Ueq(min) Range        6.8 Ratio 
RESPONSE: This is due to disorder of a large fraction of the main moiety. 
;
_exptl_crystal_colour colorless
_exptl_crystal_density_diffrn 1.228
_exptl_crystal_description tablet
_exptl_crystal_F_000 528
_exptl_crystal_size_max 0.18
_exptl_crystal_size_mid 0.15
_exptl_crystal_size_min 0.05
_refine_diff_density_max 0.558
_refine_diff_density_min -0.653
_refine_diff_density_rms 0.047
_refine_ls_extinction_method none
_refine_ls_goodness_of_fit_ref 1.019
_refine_ls_hydrogen_treatment mixed
_refine_ls_matrix_type full
_refine_ls_number_parameters 232
_refine_ls_number_reflns 2894
_refine_ls_number_restraints 15
_refine_ls_restrained_S_all 1.028
_refine_ls_R_factor_all 0.0635
_refine_ls_R_factor_gt 0.0609
_refine_ls_shift/su_max 0.000
_refine_ls_shift/su_mean 0.000
_refine_ls_structure_factor_coef Fsqd
_refine_ls_weighting_details 'w=1/[\s^2^(Fo^2^)+(0.0881P)^2^+0.7576P] where P=(Fo^2^+2Fc^2^)/3'
_refine_ls_weighting_scheme calc
_refine_ls_wR_factor_gt 0.1658
_refine_ls_wR_factor_ref 0.1686
_reflns_Friedel_coverage 0.000
_reflns_number_gt 2711
_reflns_number_total 2894
_reflns_threshold_expression 'I > 2\s(I)'
_cod_data_source_file d6ob00025h2.cif
_cod_data_source_block s1
_cod_depositor_comments 'Adding full bibliography for 7161013.cif.'
_cod_original_sg_symbol_H-M 'P 21/c'
_cod_database_code 7161013
_shelx_shelxl_version_number 2019/3
_shelx_space_group_comment
; 
The symmetry employed for this shelxl refinement is uniquely defined 
by the following loop, which should always be used as a source of 
symmetry information in preference to the above space-group names. 
They are only intended as comments. 
;

loop_
_space_group_symop_operation_xyz
'x, y, z'
'-x, y+1/2, -z+1/2'
'-x, -y, -z'
'x, -y-1/2, z-1/2'

loop_
_atom_site_label
_atom_site_type_symbol
_atom_site_fract_x
_atom_site_fract_y
_atom_site_fract_z
_atom_site_U_iso_or_equiv
_atom_site_adp_type
_atom_site_occupancy
_atom_site_site_symmetry_order
_atom_site_calc_flag
_atom_site_refinement_flags_posn
_atom_site_refinement_flags_adp
_atom_site_refinement_flags_occupancy
_atom_site_disorder_assembly
_atom_site_disorder_group
O1 O 0.29999(5) 0.4782(2) 0.88175(8) 0.0348(3) Uani 1 1 d . . . . .
O2 O 0.25537(6) 0.0934(2) 0.79907(9) 0.0441(3) Uani 1 1 d . . . . .
N1 N 0.21743(7) 0.5197(3) 0.74652(11) 0.0400(4) Uani 1 1 d . . . . .
H1 H 0.2257(10) 0.682(5) 0.7593(17) 0.048 Uiso 1 1 d . U . . .
C1 C 0.25700(7) 0.3424(3) 0.80753(11) 0.0315(3) Uani 1 1 d . . . . .
C9 C 0.34794(7) 0.3106(3) 0.95030(12) 0.0348(4) Uani 1 1 d . . . . .
H9A H 0.380823 0.242998 0.913747 0.042 Uiso 1 1 calc R U . . .
H9B H 0.327110 0.150169 0.975524 0.042 Uiso 1 1 calc R U . . .
C10 C 0.37861(7) 0.4936(3) 1.03876(12) 0.0313(3) Uani 1 1 d . . . . .
C11 C 0.43034(7) 0.6641(3) 1.03224(12) 0.0361(4) Uani 1 1 d . . . . .
H11 H 0.447534 0.659309 0.971942 0.043 Uiso 1 1 calc R U . . .
C12 C 0.45704(8) 0.8406(4) 1.11270(14) 0.0414(4) Uani 1 1 d . . . . .
H12 H 0.492434 0.955592 1.107444 0.050 Uiso 1 1 calc R U . . .
C13 C 0.43231(8) 0.8498(4) 1.20053(13) 0.0411(4) Uani 1 1 d . . . . .
H13 H 0.450569 0.971561 1.255512 0.049 Uiso 1 1 calc R U . . .
C14 C 0.38099(8) 0.6818(4) 1.20849(12) 0.0396(4) Uani 1 1 d . . . . .
H14 H 0.363905 0.688089 1.268876 0.047 Uiso 1 1 calc R U . . .
C15 C 0.35453(7) 0.5043(3) 1.12817(12) 0.0358(4) Uani 1 1 d . . . . .
H15 H 0.319465 0.388236 1.134175 0.043 Uiso 1 1 calc R U . . .
C2' C 0.1707(6) 0.441(4) 0.6587(16) 0.057(4) Uani 0.493(5) 1 d D . P A 2
H2' H 0.166433 0.236622 0.664508 0.068 Uiso 0.493(5) 1 calc R U P A 2
C3' C 0.10565(19) 0.5529(9) 0.6562(3) 0.0490(11) Uani 0.493(5) 1 d D . P A 2
C4' C 0.0738(3) 0.7111(13) 0.5799(5) 0.0596(14) Uani 0.493(5) 1 d D . P A 2
H4' H 0.032258 0.777577 0.583880 0.072 Uiso 0.493(5) 1 calc R U P A 2
C5' C 0.0997(3) 0.7909(16) 0.4877(6) 0.093(2) Uani 0.493(5) 1 d D . P A 2
H5'A H 0.094592 0.991852 0.476277 0.112 Uiso 0.493(5) 1 calc R U P A 2
H5'B H 0.074484 0.696334 0.425342 0.112 Uiso 0.493(5) 1 calc R U P A 2
C6' C 0.1705(5) 0.715(3) 0.5032(8) 0.214(9) Uani 0.493(5) 1 d D . P A 2
H6'A H 0.180440 0.699913 0.433919 0.256 Uiso 0.493(5) 1 calc R U P A 2
H6'B H 0.196421 0.870223 0.539409 0.256 Uiso 0.493(5) 1 calc R U P A 2
C7' C 0.1908(3) 0.489(2) 0.5545(5) 0.109(3) Uani 0.493(5) 1 d D . P A 2
H7'A H 0.238714 0.487555 0.568572 0.131 Uiso 0.493(5) 1 calc R U P A 2
H7'B H 0.175143 0.330875 0.508619 0.131 Uiso 0.493(5) 1 calc R U P A 2
C8' C 0.0808(4) 0.486(2) 0.7507(5) 0.104(3) Uani 0.493(5) 1 d D . P A 2
H8'A H 0.099850 0.613302 0.806688 0.157 Uiso 0.493(5) 1 calc R U P A 2
H8'B H 0.092834 0.296664 0.772519 0.157 Uiso 0.493(5) 1 calc R U P A 2
H8'C H 0.033521 0.504141 0.734546 0.157 Uiso 0.493(5) 1 calc R U P A 2
C2 C 0.1594(6) 0.415(3) 0.6678(15) 0.041(2) Uani 0.507(5) 1 d D . P A 1
H2 H 0.168853 0.224145 0.647220 0.049 Uiso 0.507(5) 1 calc R U P A 1
C3 C 0.14813(16) 0.5928(7) 0.5748(3) 0.0419(9) Uani 0.507(5) 1 d D . P A 1
C4 C 0.0953(2) 0.7479(11) 0.5449(5) 0.0517(12) Uani 0.507(5) 1 d D . P A 1
H4 H 0.089863 0.844779 0.481158 0.062 Uiso 0.507(5) 1 calc R U P A 1
C5 C 0.0443(3) 0.7786(13) 0.6054(4) 0.0766(16) Uani 0.507(5) 1 d D . P A 1
H5A H 0.005448 0.671751 0.571574 0.092 Uiso 0.507(5) 1 calc R U P A 1
H5B H 0.031629 0.974681 0.606281 0.092 Uiso 0.507(5) 1 calc R U P A 1
C6 C 0.0689(3) 0.6765(15) 0.7170(5) 0.0778(17) Uani 0.507(5) 1 d D . P A 1
H6A H 0.100862 0.808971 0.756027 0.093 Uiso 0.507(5) 1 calc R U P A 1
H6B H 0.032292 0.664174 0.751813 0.093 Uiso 0.507(5) 1 calc R U P A 1
C7 C 0.0994(2) 0.4048(12) 0.7170(5) 0.0632(13) Uani 0.507(5) 1 d D . P A 1
H7A H 0.067260 0.273415 0.677751 0.076 Uiso 0.507(5) 1 calc R U P A 1
H7B H 0.112885 0.337050 0.789207 0.076 Uiso 0.507(5) 1 calc R U P A 1
C8 C 0.1987(3) 0.5767(15) 0.5137(4) 0.0693(16) Uani 0.507(5) 1 d D . P A 1
H8A H 0.241326 0.610099 0.559381 0.104 Uiso 0.507(5) 1 calc R U P A 1
H8B H 0.190142 0.716157 0.458847 0.104 Uiso 0.507(5) 1 calc R U P A 1
H8C H 0.198017 0.393346 0.482644 0.104 Uiso 0.507(5) 1 calc R U P A 1

loop_
_atom_site_aniso_label
_atom_site_aniso_U_11
_atom_site_aniso_U_22
_atom_site_aniso_U_33
_atom_site_aniso_U_23
_atom_site_aniso_U_13
_atom_site_aniso_U_12
O1 0.0404(6) 0.0250(5) 0.0347(6) 0.0015(4) -0.0003(4) 0.0023(4)
O2 0.0550(7) 0.0241(6) 0.0479(7) -0.0030(5) 0.0004(5) 0.0016(5)
N1 0.0476(8) 0.0255(7) 0.0404(7) -0.0006(5) -0.0036(6) 0.0010(6)
C1 0.0367(7) 0.0263(7) 0.0318(7) -0.0001(5) 0.0083(6) -0.0002(5)
C9 0.0380(8) 0.0282(7) 0.0369(8) 0.0029(6) 0.0056(6) 0.0074(6)
C10 0.0303(7) 0.0265(7) 0.0355(7) 0.0038(5) 0.0039(6) 0.0073(5)
C11 0.0319(7) 0.0383(8) 0.0378(8) 0.0082(6) 0.0073(6) 0.0046(6)
C12 0.0330(7) 0.0378(8) 0.0488(9) 0.0083(7) -0.0004(6) -0.0034(6)
C13 0.0416(8) 0.0345(8) 0.0405(8) -0.0008(6) -0.0050(6) 0.0036(7)
C14 0.0414(8) 0.0407(9) 0.0358(8) -0.0006(6) 0.0070(6) 0.0069(7)
C15 0.0330(7) 0.0353(8) 0.0393(8) 0.0026(6) 0.0083(6) 0.0020(6)
C2' 0.060(6) 0.046(6) 0.054(5) -0.009(4) -0.010(5) 0.009(5)
C3' 0.048(2) 0.051(2) 0.047(2) -0.0018(17) 0.0075(16) -0.0087(17)
C4' 0.039(3) 0.071(3) 0.065(3) -0.001(3) 0.005(2) 0.009(3)
C5' 0.099(5) 0.109(5) 0.072(4) 0.041(4) 0.019(4) 0.038(4)
C6' 0.201(10) 0.283(15) 0.213(11) 0.200(12) 0.164(10) 0.185(11)
C7' 0.065(3) 0.208(10) 0.057(3) 0.031(5) 0.022(3) 0.060(5)
C8' 0.104(6) 0.154(10) 0.061(4) 0.004(5) 0.033(4) 0.004(6)
C2 0.035(3) 0.032(3) 0.047(4) 0.003(2) -0.007(3) -0.009(2)
C3 0.0398(17) 0.0417(18) 0.0382(17) -0.0023(14) -0.0040(13) -0.0046(14)
C4 0.044(3) 0.055(3) 0.048(3) 0.000(2) -0.007(2) 0.004(2)
C5 0.053(3) 0.093(4) 0.079(3) 0.004(3) 0.005(3) 0.031(3)
C6 0.058(3) 0.107(5) 0.072(3) 0.004(3) 0.024(2) 0.021(3)
C7 0.048(2) 0.074(3) 0.068(3) 0.005(3) 0.015(2) -0.005(2)
C8 0.054(3) 0.108(5) 0.044(3) 0.017(3) 0.007(2) -0.015(3)

loop_
_atom_type_symbol
_atom_type_description
_atom_type_scat_dispersion_real
_atom_type_scat_dispersion_imag
_atom_type_scat_source
C C 0.0181 0.0091 'International Tables Vol C Tables 4.2.6.8 and 6.1.1.4'
H H 0.0000 0.0000 'International Tables Vol C Tables 4.2.6.8 and 6.1.1.4'
N N 0.0311 0.0180 'International Tables Vol C Tables 4.2.6.8 and 6.1.1.4'
O O 0.0492 0.0322 'International Tables Vol C Tables 4.2.6.8 and 6.1.1.4'

loop_
_citation_id
_citation_doi
_citation_year
1 10.26434/chemrxiv-2026-rjrnl 2026

loop_
_geom_angle_atom_site_label_1
_geom_angle_atom_site_label_2
_geom_angle_atom_site_label_3
_geom_angle
_geom_angle_site_symmetry_1
_geom_angle_site_symmetry_3
_geom_angle_publ_flag
C1 O1 C9 116.30(12) . . ?
C1 N1 C2' 123.7(6) . . ?
C1 N1 C2 120.1(5) . . ?
C1 N1 H1 114.9(16) . . ?
C2' N1 H1 120.9(17) . . ?
C2 N1 H1 124.8(17) . . ?
O2 C1 N1 125.75(15) . . ?
O2 C1 O1 123.63(14) . . ?
N1 C1 O1 110.62(13) . . ?
O1 C9 C10 105.99(11) . . ?
O1 C9 H9A 110.5 . . ?
C10 C9 H9A 110.5 . . ?
O1 C9 H9B 110.5 . . ?
C10 C9 H9B 110.5 . . ?
H9A C9 H9B 108.7 . . ?
C11 C10 C15 118.42(15) . . ?
C11 C10 C9 120.87(14) . . ?
C15 C10 C9 120.67(14) . . ?
C12 C11 C10 120.71(15) . . ?
C12 C11 H11 119.6 . . ?
C10 C11 H11 119.6 . . ?
C13 C12 C11 120.12(15) . . ?
C13 C12 H12 119.9 . . ?
C11 C12 H12 119.9 . . ?
C12 C13 C14 120.02(16) . . ?
C12 C13 H13 120.0 . . ?
C14 C13 H13 120.0 . . ?
C13 C14 C15 119.81(16) . . ?
C13 C14 H14 120.1 . . ?
C15 C14 H14 120.1 . . ?
C14 C15 C10 120.92(15) . . ?
C14 C15 H15 119.5 . . ?
C10 C15 H15 119.5 . . ?
N1 C2' C3' 113.5(16) . . ?
N1 C2' C7' 114.4(10) . . ?
C3' C2' C7' 111.5(8) . . ?
N1 C2' H2' 105.5 . . ?
C3' C2' H2' 105.5 . . ?
C7' C2' H2' 105.5 . . ?
C4' C3' C2' 122.8(8) . . ?
C4' C3' C8' 123.2(6) . . ?
C2' C3' C8' 113.8(8) . . ?
C3' C4' C5' 123.6(6) . . ?
C3' C4' H4' 118.2 . . ?
C5' C4' H4' 118.2 . . ?
C4' C5' C6' 111.2(5) . . ?
C4' C5' H5'A 109.4 . . ?
C6' C5' H5'A 109.4 . . ?
C4' C5' H5'B 109.4 . . ?
C6' C5' H5'B 109.4 . . ?
H5'A C5' H5'B 108.0 . . ?
C7' C6' C5' 118.2(8) . . ?
C7' C6' H6'A 107.8 . . ?
C5' C6' H6'A 107.8 . . ?
C7' C6' H6'B 107.8 . . ?
C5' C6' H6'B 107.8 . . ?
H6'A C6' H6'B 107.1 . . ?
C6' C7' C2' 117.7(8) . . ?
C6' C7' H7'A 107.9 . . ?
C2' C7' H7'A 107.9 . . ?
C6' C7' H7'B 107.9 . . ?
C2' C7' H7'B 107.9 . . ?
H7'A C7' H7'B 107.2 . . ?
C3' C8' H8'A 109.5 . . ?
C3' C8' H8'B 109.5 . . ?
H8'A C8' H8'B 109.5 . . ?
C3' C8' H8'C 109.5 . . ?
H8'A C8' H8'C 109.5 . . ?
H8'B C8' H8'C 109.5 . . ?
C3 C2 N1 109.4(9) . . ?
C3 C2 C7 112.0(7) . . ?
N1 C2 C7 109.7(14) . . ?
C3 C2 H2 108.5 . . ?
N1 C2 H2 108.5 . . ?
C7 C2 H2 108.5 . . ?
C4 C3 C2 123.0(7) . . ?
C4 C3 C8 121.9(5) . . ?
C2 C3 C8 115.1(7) . . ?
C3 C4 C5 123.9(5) . . ?
C3 C4 H4 118.0 . . ?
C5 C4 H4 118.0 . . ?
C4 C5 C6 110.8(4) . . ?
C4 C5 H5A 109.5 . . ?
C6 C5 H5A 109.5 . . ?
C4 C5 H5B 109.5 . . ?
C6 C5 H5B 109.5 . . ?
H5A C5 H5B 108.1 . . ?
C7 C6 C5 110.1(5) . . ?
C7 C6 H6A 109.6 . . ?
C5 C6 H6A 109.6 . . ?
C7 C6 H6B 109.6 . . ?
C5 C6 H6B 109.6 . . ?
H6A C6 H6B 108.1 . . ?
C6 C7 C2 111.8(7) . . ?
C6 C7 H7A 109.3 . . ?
C2 C7 H7A 109.3 . . ?
C6 C7 H7B 109.3 . . ?
C2 C7 H7B 109.3 . . ?
H7A C7 H7B 107.9 . . ?
C3 C8 H8A 109.5 . . ?
C3 C8 H8B 109.5 . . ?
H8A C8 H8B 109.5 . . ?
C3 C8 H8C 109.5 . . ?
H8A C8 H8C 109.5 . . ?
H8B C8 H8C 109.5 . . ?

loop_
_geom_bond_atom_site_label_1
_geom_bond_atom_site_label_2
_geom_bond_distance
_geom_bond_site_symmetry_2
_geom_bond_publ_flag
O1 C1 1.3513(18) . ?
O1 C9 1.4496(17) . ?
O2 C1 1.2140(19) . ?
N1 C1 1.338(2) . ?
N1 C2' 1.400(19) . ?
N1 C2 1.509(17) . ?
N1 H1 0.82(2) . ?
C9 C10 1.497(2) . ?
C9 H9A 0.9900 . ?
C9 H9B 0.9900 . ?
C10 C11 1.392(2) . ?
C10 C15 1.392(2) . ?
C11 C12 1.385(2) . ?
C11 H11 0.9500 . ?
C12 C13 1.380(3) . ?
C12 H12 0.9500 . ?
C13 C14 1.382(3) . ?
C13 H13 0.9500 . ?
C14 C15 1.386(2) . ?
C14 H14 0.9500 . ?
C15 H15 0.9500 . ?
C2' C3' 1.475(14) . ?
C2' C7' 1.55(2) . ?
C2' H2' 1.0000 . ?
C3' C4' 1.327(7) . ?
C3' C8' 1.498(7) . ?
C4' C5' 1.498(8) . ?
C4' H4' 0.9500 . ?
C5' C6' 1.512(10) . ?
C5' H5'A 0.9900 . ?
C5' H5'B 0.9900 . ?
C6' C7' 1.310(10) . ?
C6' H6'A 0.9900 . ?
C6' H6'B 0.9900 . ?
C7' H7'A 0.9900 . ?
C7' H7'B 0.9900 . ?
C8' H8'A 0.9800 . ?
C8' H8'B 0.9800 . ?
C8' H8'C 0.9800 . ?
C2 C3 1.479(13) . ?
C2 C7 1.555(17) . ?
C2 H2 1.0000 . ?
C3 C4 1.332(6) . ?
C3 C8 1.483(6) . ?
C4 C5 1.492(7) . ?
C4 H4 0.9500 . ?
C5 C6 1.535(8) . ?
C5 H5A 0.9900 . ?
C5 H5B 0.9900 . ?
C6 C7 1.468(8) . ?
C6 H6A 0.9900 . ?
C6 H6B 0.9900 . ?
C7 H7A 0.9900 . ?
C7 H7B 0.9900 . ?
C8 H8A 0.9800 . ?
C8 H8B 0.9800 . ?
C8 H8C 0.9800 . ?

loop_
_geom_torsion_atom_site_label_1
_geom_torsion_atom_site_label_2
_geom_torsion_atom_site_label_3
_geom_torsion_atom_site_label_4
_geom_torsion
_geom_torsion_site_symmetry_1
_geom_torsion_site_symmetry_2
_geom_torsion_site_symmetry_3
_geom_torsion_site_symmetry_4
_geom_torsion_publ_flag
C2' N1 C1 O2 -4.6(9) . . . . ?
C2 N1 C1 O2 8.7(9) . . . . ?
C2' N1 C1 O1 175.6(9) . . . . ?
C2 N1 C1 O1 -171.2(9) . . . . ?
C9 O1 C1 O2 3.1(2) . . . . ?
C9 O1 C1 N1 -177.07(13) . . . . ?
C1 O1 C9 C10 -166.81(12) . . . . ?
O1 C9 C10 C11 -85.54(16) . . . . ?
O1 C9 C10 C15 92.20(16) . . . . ?
C15 C10 C11 C12 -0.2(2) . . . . ?
C9 C10 C11 C12 177.58(14) . . . . ?
C10 C11 C12 C13 -0.2(2) . . . . ?
C11 C12 C13 C14 0.3(2) . . . . ?
C12 C13 C14 C15 0.1(2) . . . . ?
C13 C14 C15 C10 -0.5(2) . . . . ?
C11 C10 C15 C14 0.5(2) . . . . ?
C9 C10 C15 C14 -177.26(14) . . . . ?
C1 N1 C2' C3' 129.4(7) . . . . ?
C1 N1 C2' C7' -101.1(9) . . . . ?
N1 C2' C3' C4' 121.3(9) . . . . ?
C7' C2' C3' C4' -9.6(18) . . . . ?
N1 C2' C3' C8' -55.1(12) . . . . ?
C7' C2' C3' C8' 173.9(10) . . . . ?
C2' C3' C4' C5' 0.7(13) . . . . ?
C8' C3' C4' C5' 176.8(7) . . . . ?
C3' C4' C5' C6' -10.9(12) . . . . ?
C4' C5' C6' C7' 35.1(15) . . . . ?
C5' C6' C7' C2' -47.7(17) . . . . ?
N1 C2' C7' C6' -96.9(13) . . . . ?
C3' C2' C7' C6' 33.6(18) . . . . ?
C1 N1 C2 C3 -145.6(7) . . . . ?
C1 N1 C2 C7 91.2(10) . . . . ?
N1 C2 C3 C4 -114.9(8) . . . . ?
C7 C2 C3 C4 7.0(18) . . . . ?
N1 C2 C3 C8 67.8(14) . . . . ?
C7 C2 C3 C8 -170.3(9) . . . . ?
C2 C3 C4 C5 5.1(12) . . . . ?
C8 C3 C4 C5 -177.8(5) . . . . ?
C3 C4 C5 C6 15.4(8) . . . . ?
C4 C5 C6 C7 -48.3(7) . . . . ?
C5 C6 C7 C2 62.0(10) . . . . ?
C3 C2 C7 C6 -40.8(16) . . . . ?
N1 C2 C7 C6 80.9(8) . . . . ?
